data_4340032
loop_
_publ_author_name
'Meng, Chang-Yu'
'Chen, Hong'
'Wang, Peng'

_publ_section_title
;
 Syntheses, Structures, and Physical Properties of CsRE2Ag3Te5 (RE = Pr,
 Nd, Sm, Gd-Er) and RbRE2Ag3Te5 (RE = Sm, Gd-Dy).
;
_journal_issue 13
_journal_name_full 'Inorganic chemistry'
_journal_page_first 6893
_journal_page_last 6903
_journal_paper_doi 10.1021/ic5007132
_journal_volume 53
_journal_year 2014
_chemical_formula_moiety 'Ag1.20 Dy0.80 Rb0.40 Te2'
_chemical_formula_sum 'Ag1.2 Dy0.8 Rb0.4 Te2'
_chemical_formula_weight 548.83
_chemical_name_systematic
; 
 ? 
;
_space_group_IT_number 63
_symmetry_cell_setting orthorhombic
_symmetry_space_group_name_Hall '-C 2c 2'
_symmetry_space_group_name_H-M 'C m c m'
_atom_sites_solution_primary direct
_atom_sites_solution_secondary difmap
_audit_creation_method SHELXL-97
_cell_angle_alpha 90.00
_cell_angle_beta 90.00
_cell_angle_gamma 90.00
_cell_formula_units_Z 10
_cell_length_a 4.5324(8)
_cell_length_b 16.102(2)
_cell_length_c 18.324(3)
_cell_measurement_reflns_used 707
_cell_measurement_temperature 293(2)
_cell_measurement_theta_max 27.4565
_cell_measurement_theta_min 2.2228
_cell_volume 1337.3(4)
_computing_cell_refinement 'CrystalClear (Rigaku Inc., 2007)'
_computing_data_collection 'CrystalClear (Rigaku Inc., 2007)'
_computing_data_reduction 'CrystalClear (Rigaku Inc., 2007)'
_computing_molecular_graphics 'Bruker SHELXTL'
_computing_publication_material 'Bruker SHELXTL'
_computing_structure_refinement 'SHELXL-97 (Sheldrick, 1997)'
_computing_structure_solution 'SHELXS-97 (Sheldrick, 1990)'
_diffrn_ambient_temperature 293(2)
_diffrn_detector_area_resol_mean 13.6612
_diffrn_measured_fraction_theta_full 0.998
_diffrn_measured_fraction_theta_max 0.998
_diffrn_measurement_device_type SCXMini
_diffrn_measurement_method CCD_Profile_fitting
_diffrn_radiation_monochromator graphite
_diffrn_radiation_source 'fine-focus sealed tube'
_diffrn_radiation_type MoK\a
_diffrn_radiation_wavelength 0.71073
_diffrn_reflns_av_R_equivalents 0.0448
_diffrn_reflns_av_sigmaI/netI 0.0273
_diffrn_reflns_limit_h_max 5
_diffrn_reflns_limit_h_min -5
_diffrn_reflns_limit_k_max 20
_diffrn_reflns_limit_k_min -20
_diffrn_reflns_limit_l_max 23
_diffrn_reflns_limit_l_min -18
_diffrn_reflns_number 5186
_diffrn_reflns_theta_full 27.48
_diffrn_reflns_theta_max 27.48
_diffrn_reflns_theta_min 2.76
_exptl_absorpt_coefficient_mu 29.606
_exptl_absorpt_correction_T_max 1.0000
_exptl_absorpt_correction_T_min 0.7118
_exptl_absorpt_correction_type multi-scan
_exptl_crystal_colour 'silvery white'
_exptl_crystal_density_diffrn 6.815
_exptl_crystal_density_method 'not measured'
_exptl_crystal_description chunk
_exptl_crystal_F_000 2280
_exptl_crystal_size_max 0.13
_exptl_crystal_size_mid 0.12
_exptl_crystal_size_min 0.10
_refine_diff_density_max 2.059
_refine_diff_density_min -1.765
_refine_diff_density_rms 0.333
_refine_ls_extinction_coef 0.000058(14)
_refine_ls_extinction_expression Fc^*^=kFc[1+0.001xFc^2^\l^3^/sin(2\q)]^-1/4^
_refine_ls_extinction_method SHELXL
_refine_ls_goodness_of_fit_ref 1.206
_refine_ls_matrix_type full
_refine_ls_number_parameters 38
_refine_ls_number_reflns 888
_refine_ls_number_restraints 0
_refine_ls_restrained_S_all 1.206
_refine_ls_R_factor_all 0.0333
_refine_ls_R_factor_gt 0.0290
_refine_ls_shift/su_max 0.001
_refine_ls_shift/su_mean 0.000
_refine_ls_structure_factor_coef Fsqd
_refine_ls_weighting_details 'calc w=1/[\s^2^(Fo^2^)+(0.0161P)^2^+4.7058P] where P=(Fo^2^+2Fc^2^)/3'
_refine_ls_weighting_scheme calc
_refine_ls_wR_factor_gt 0.0489
_refine_ls_wR_factor_ref 0.0501
_reflns_number_gt 823
_reflns_number_total 888
_reflns_threshold_expression >2sigma(I)
_cod_data_source_file ic5007132_si_002.cif
_cod_data_source_block RbDy2Ag3Te5
_cod_depositor_comments
;
The following automatic conversions were performed:

'_symmetry_cell_setting' value 'Orthorhombic' changed to
'orthorhombic' according to
/usr/data/users/saulius/crontab/automatic-downloads/rss-feeds/ACS/lib/dictionaries/cif_core.dic
dictionary named 'cif_core.dic' version 2.4.2 from
2011-04-26.

'_exptl_absorpt_correction_type' value 'Multi-scan'
changed to 'multi-scan' according to
/usr/data/users/saulius/crontab/automatic-downloads/rss-feeds/ACS/lib/dictionaries/cif_core.dic
dictionary named 'cif_core.dic' version 2.4.2 from 2011-04-26.

Automatic conversion script
Id: cif_fix_values 2281 2013-09-26 08:29:07Z andrius 

 Adding full bibliography for 4340029--4340040.cif.
;
_cod_original_sg_symbol_H-M Cmcm
_cod_original_formula_sum 'Ag1.20 Dy0.80 Rb0.40 Te2'
_cod_database_code 4340032

loop_
_symmetry_equiv_pos_as_xyz
'x, y, z'
'-x, -y, z+1/2'
'-x, y, -z+1/2'
'x, -y, -z'
'x+1/2, y+1/2, z'
'-x+1/2, -y+1/2, z+1/2'
'-x+1/2, y+1/2, -z+1/2'
'x+1/2, -y+1/2, -z'
'-x, -y, -z'
'x, y, -z-1/2'
'x, -y, z-1/2'
'-x, y, z'
'-x+1/2, -y+1/2, -z'
'x+1/2, y+1/2, -z-1/2'
'x+1/2, -y+1/2, z-1/2'
'-x+1/2, y+1/2, z'

loop_
_atom_site_label
_atom_site_type_symbol
_atom_site_fract_x
_atom_site_fract_y
_atom_site_fract_z
_atom_site_U_iso_or_equiv
_atom_site_adp_type
_atom_site_occupancy
_atom_site_symmetry_multiplicity
_atom_site_calc_flag
_atom_site_refinement_flags
Rb Rb 0.0000 0.44253(10) 0.2500 0.0257(3) Uani 1 4 d S
Dy Dy 0.0000 0.30880(3) 0.59485(2) 0.01452(14) Uani 1 2 d S
Te1 Te 0.0000 0.93770(4) 0.62167(3) 0.01542(17) Uani 1 2 d S
Te2 Te 0.0000 0.67632(4) 0.57239(3) 0.01354(16) Uani 1 2 d S
Te3 Te 0.0000 0.76144(6) 0.2500 0.0158(2) Uani 1 4 d S
Ag1 Ag 0.0000 0.16342(8) 0.2500 0.0256(3) Uani 1 4 d S
Ag2 Ag 0.0000 0.91599(5) 0.03224(5) 0.0248(2) Uani 1 2 d S

loop_
_atom_site_aniso_label
_atom_site_aniso_U_11
_atom_site_aniso_U_22
_atom_site_aniso_U_33
_atom_site_aniso_U_23
_atom_site_aniso_U_13
_atom_site_aniso_U_12
Rb 0.0247(8) 0.0271(9) 0.0254(8) 0.000 0.000 0.000
Dy 0.0139(3) 0.0177(3) 0.0120(2) 0.00030(19) 0.000 0.000
Te1 0.0175(4) 0.0141(4) 0.0147(3) 0.0005(3) 0.000 0.000
Te2 0.0122(3) 0.0156(4) 0.0128(3) -0.0006(2) 0.000 0.000
Te3 0.0160(5) 0.0204(5) 0.0109(5) 0.000 0.000 0.000
Ag1 0.0215(6) 0.0314(7) 0.0238(6) 0.000 0.000 0.000
Ag2 0.0246(5) 0.0227(5) 0.0271(5) 0.0027(3) 0.000 0.000

loop_
_atom_type_symbol
_atom_type_description
_atom_type_scat_dispersion_real
_atom_type_scat_dispersion_imag
_atom_type_scat_source
Rb Rb -0.9393 2.9676 'International Tables Vol C Tables 4.2.6.8 and 6.1.1.4'
Ag Ag -0.8971 1.1015 'International Tables Vol C Tables 4.2.6.8 and 6.1.1.4'
Te Te -0.5308 1.6751 'International Tables Vol C Tables 4.2.6.8 and 6.1.1.4'
Dy Dy -0.1892 4.4098 'International Tables Vol C Tables 4.2.6.8 and 6.1.1.4'

loop_
_geom_angle_atom_site_label_1
_geom_angle_atom_site_label_2
_geom_angle_atom_site_label_3
_geom_angle
_geom_angle_site_symmetry_1
_geom_angle_site_symmetry_3
Te3 Rb Te3 75.71(4) 5_445 5_545
Te3 Rb Te2 66.41(2) 5_445 9_566
Te3 Rb Te2 66.41(2) 5_545 9_566
Te3 Rb Te2 66.41(2) 5_445 2_564
Te3 Rb Te2 66.41(2) 5_545 2_564
Te2 Rb Te2 119.09(5) 9_566 2_564
Te3 Rb Te1 140.19(2) 5_445 13_566
Te3 Rb Te1 91.995(16) 5_545 13_566
Te2 Rb Te1 73.935(16) 9_566 13_566
Te2 Rb Te1 142.391(9) 2_564 13_566
Te3 Rb Te1 91.995(16) 5_445 13_466
Te3 Rb Te1 140.19(2) 5_545 13_466
Te2 Rb Te1 73.935(16) 9_566 13_466
Te2 Rb Te1 142.391(9) 2_564 13_466
Te1 Rb Te1 73.39(2) 13_566 13_466
Te3 Rb Te1 91.995(16) 5_445 6_464
Te3 Rb Te1 140.19(2) 5_545 6_464
Te2 Rb Te1 142.391(8) 9_566 6_464
Te2 Rb Te1 73.935(16) 2_564 6_464
Te1 Rb Te1 118.88(5) 13_566 6_464
Te1 Rb Te1 76.63(3) 13_466 6_464
Te3 Rb Te1 140.19(2) 5_445 6_564
Te3 Rb Te1 91.995(16) 5_545 6_564
Te2 Rb Te1 142.391(9) 9_566 6_564
Te2 Rb Te1 73.935(16) 2_564 6_564
Te1 Rb Te1 76.63(3) 13_566 6_564
Te1 Rb Te1 118.88(5) 13_466 6_564
Te1 Rb Te1 73.39(2) 6_464 6_564
Te3 Rb Ag1 174.65(3) 5_445 5
Te3 Rb Ag1 109.643(18) 5_545 5
Te2 Rb Ag1 115.308(17) 9_566 5
Te2 Rb Ag1 115.308(17) 2_564 5
Te1 Rb Ag1 41.418(17) 13_566 5
Te1 Rb Ag1 83.82(3) 13_466 5
Te1 Rb Ag1 83.82(3) 6_464 5
Te1 Rb Ag1 41.418(17) 6_564 5
Te3 Rb Ag1 109.643(18) 5_445 5_455
Te3 Rb Ag1 174.65(3) 5_545 5_455
Te2 Rb Ag1 115.308(17) 9_566 5_455
Te2 Rb Ag1 115.308(17) 2_564 5_455
Te1 Rb Ag1 83.82(3) 13_566 5_455
Te1 Rb Ag1 41.418(17) 13_466 5_455
Te1 Rb Ag1 41.418(17) 6_464 5_455
Te1 Rb Ag1 83.82(3) 6_564 5_455
Ag1 Rb Ag1 65.01(3) 5 5_455
Te3 Rb Rb 52.15(2) 5_445 1_455
Te3 Rb Rb 127.853(19) 5_545 1_455
Te2 Rb Rb 90.0 9_566 1_455
Te2 Rb Rb 90.0 2_564 1_455
Te1 Rb Rb 126.693(12) 13_566 1_455
Te1 Rb Rb 53.307(12) 13_466 1_455
Te1 Rb Rb 53.307(12) 6_464 1_455
Te1 Rb Rb 126.693(12) 6_564 1_455
Ag1 Rb Rb 122.504(16) 5 1_455
Ag1 Rb Rb 57.496(16) 5_455 1_455
Te3 Rb Rb 127.853(19) 5_445 1_655
Te3 Rb Rb 52.15(2) 5_545 1_655
Te2 Rb Rb 90.0 9_566 1_655
Te2 Rb Rb 90.0 2_564 1_655
Te1 Rb Rb 53.307(12) 13_566 1_655
Te1 Rb Rb 126.693(12) 13_466 1_655
Te1 Rb Rb 126.693(12) 6_464 1_655
Te1 Rb Rb 53.307(12) 6_564 1_655
Ag1 Rb Rb 57.496(16) 5 1_655
Ag1 Rb Rb 122.504(16) 5_455 1_655
Rb Rb Rb 180.00(8) 1_455 1_655
Te3 Dy Te2 162.78(3) 9_566 9_566
Te3 Dy Te1 95.73(2) 9_566 5_545
Te2 Dy Te1 96.054(18) 9_566 5_545
Te3 Dy Te1 95.73(2) 9_566 5_445
Te2 Dy Te1 96.054(17) 9_566 5_445
Te1 Dy Te1 93.47(2) 5_545 5_445
Te3 Dy Te2 82.57(2) 9_566 5_445
Te2 Dy Te2 85.542(18) 9_566 5_445
Te1 Dy Te2 178.26(2) 5_545 5_445
Te1 Dy Te2 87.034(18) 5_445 5_445
Te3 Dy Te2 82.57(2) 9_566 5_545
Te2 Dy Te2 85.543(18) 9_566 5_545
Te1 Dy Te2 87.034(18) 5_545 5_545
Te1 Dy Te2 178.26(2) 5_445 5_545
Te2 Dy Te2 92.42(2) 5_445 5_545
Te3 Dy Ag1 47.468(18) 9_566 13_556
Te2 Dy Ag1 139.839(11) 9_566 13_556
Te1 Dy Ag1 49.12(2) 5_545 13_556
Te1 Dy Ag1 104.27(2) 5_445 13_556
Te2 Dy Ag1 129.15(2) 5_445 13_556
Te2 Dy Ag1 74.82(2) 5_545 13_556
Te3 Dy Ag1 47.468(18) 9_566 13_456
Te2 Dy Ag1 139.839(11) 9_566 13_456
Te1 Dy Ag1 104.27(2) 5_545 13_456
Te1 Dy Ag1 49.12(2) 5_445 13_456
Te2 Dy Ag1 74.82(2) 5_445 13_456
Te2 Dy Ag1 129.15(2) 5_545 13_456
Ag1 Dy Ag1 76.436(16) 13_556 13_456
Te3 Dy Ag2 139.597(13) 9_566 14_446
Te2 Dy Ag2 48.120(15) 9_566 14_446
Te1 Dy Ag2 103.63(2) 5_545 14_446
Te1 Dy Ag2 48.594(18) 5_445 14_446
Te2 Dy Ag2 77.948(19) 5_445 14_446
Te2 Dy Ag2 132.87(2) 5_545 14_446
Ag1 Dy Ag2 144.59(3) 13_556 14_446
Ag1 Dy Ag2 93.033(19) 13_456 14_446
Te3 Dy Ag2 139.597(13) 9_566 14_546
Te2 Dy Ag2 48.120(15) 9_566 14_546
Te1 Dy Ag2 48.594(18) 5_545 14_546
Te1 Dy Ag2 103.63(2) 5_445 14_546
Te2 Dy Ag2 132.87(2) 5_445 14_546
Te2 Dy Ag2 77.948(19) 5_545 14_546
Ag1 Dy Ag2 93.033(19) 13_556 14_546
Ag1 Dy Ag2 144.59(3) 13_456 14_546
Ag2 Dy Ag2 76.04(2) 14_446 14_546
Ag2 Te1 Ag1 138.23(4) 10_556 9_566
Ag2 Te1 Ag2 62.24(3) 10_556 2_575
Ag1 Te1 Ag2 159.52(4) 9_566 2_575
Ag2 Te1 Dy 76.186(19) 10_556 5_455
Ag1 Te1 Dy 75.53(2) 9_566 5_455
Ag2 Te1 Dy 117.21(2) 2_575 5_455
Ag2 Te1 Dy 76.186(19) 10_556 5
Ag1 Te1 Dy 75.53(2) 9_566 5
Ag2 Te1 Dy 117.21(2) 2_575 5
Dy Te1 Dy 93.47(2) 5_455 5
Ag2 Te1 Rb 132.68(2) 10_556 13_566
Ag1 Te1 Rb 77.27(3) 9_566 13_566
Ag2 Te1 Rb 86.37(3) 2_575 13_566
Dy Te1 Rb 150.71(2) 5_455 13_566
Dy Te1 Rb 90.11(2) 5 13_566
Ag2 Te1 Rb 132.68(2) 10_556 13_466
Ag1 Te1 Rb 77.27(3) 9_566 13_466
Ag2 Te1 Rb 86.37(3) 2_575 13_466
Dy Te1 Rb 90.11(2) 5_455 13_466
Dy Te1 Rb 150.71(2) 5 13_466
Rb Te1 Rb 73.39(2) 13_566 13_466
Ag2 Te2 Ag2 107.60(4) 6_465 6_565
Ag2 Te2 Dy 77.30(2) 6_465 9_566
Ag2 Te2 Dy 77.30(2) 6_565 9_566
Ag2 Te2 Dy 167.56(3) 6_465 5
Ag2 Te2 Dy 79.13(2) 6_565 5
Dy Te2 Dy 94.457(18) 9_566 5
Ag2 Te2 Dy 79.13(2) 6_465 5_455
Ag2 Te2 Dy 167.56(3) 6_565 5_455
Dy Te2 Dy 94.457(18) 9_566 5_455
Dy Te2 Dy 92.42(2) 5 5_455
Ag2 Te2 Rb 87.57(3) 6_465 9_566
Ag2 Te2 Rb 87.57(3) 6_565 9_566
Dy Te2 Rb 154.01(3) 9_566 9_566
Dy Te2 Rb 103.38(2) 5 9_566
Dy Te2 Rb 103.38(2) 5_455 9_566
Ag1 Te3 Ag1 110.29(6) 5_455 5
Ag1 Te3 Dy 77.804(17) 5_455 9_566
Ag1 Te3 Dy 77.804(17) 5 9_566
Ag1 Te3 Dy 77.804(17) 5_455 2_564
Ag1 Te3 Dy 77.804(17) 5 2_564
Dy Te3 Dy 136.61(4) 9_566 2_564
Ag1 Te3 Rb 162.71(4) 5_455 5
Ag1 Te3 Rb 87.00(3) 5 5
Dy Te3 Rb 106.970(14) 9_566 5
Dy Te3 Rb 106.970(14) 2_564 5
Ag1 Te3 Rb 87.00(3) 5_455 5_455
Ag1 Te3 Rb 162.71(4) 5 5_455
Dy Te3 Rb 106.970(14) 9_566 5_455
Dy Te3 Rb 106.970(14) 2_564 5_455
Rb Te3 Rb 75.71(4) 5 5_455
Te3 Ag1 Te3 110.29(6) 5_545 5_445
Te3 Ag1 Te1 108.987(12) 5_545 9_566
Te3 Ag1 Te1 108.987(12) 5_445 9_566
Te3 Ag1 Te1 108.987(12) 5_545 2_564
Te3 Ag1 Te1 108.987(12) 5_445 2_564
Te1 Ag1 Te1 110.60(5) 9_566 2_564
Te3 Ag1 Dy 54.728(12) 5_545 13_556
Te3 Ag1 Dy 115.97(3) 5_445 13_556
Te1 Ag1 Dy 55.350(13) 9_566 13_556
Te1 Ag1 Dy 135.04(3) 2_564 13_556
Te3 Ag1 Dy 115.97(3) 5_545 6_454
Te3 Ag1 Dy 54.728(12) 5_445 6_454
Te1 Ag1 Dy 135.04(3) 9_566 6_454
Te1 Ag1 Dy 55.350(13) 2_564 6_454
Dy Ag1 Dy 165.97(4) 13_556 6_454
Te3 Ag1 Dy 115.97(3) 5_545 13_456
Te3 Ag1 Dy 54.728(12) 5_445 13_456
Te1 Ag1 Dy 55.350(13) 9_566 13_456
Te1 Ag1 Dy 135.04(3) 2_564 13_456
Dy Ag1 Dy 76.436(16) 13_556 13_456
Dy Ag1 Dy 101.812(17) 6_454 13_456
Te3 Ag1 Dy 54.728(12) 5_545 6_554
Te3 Ag1 Dy 115.97(3) 5_445 6_554
Te1 Ag1 Dy 135.04(3) 9_566 6_554
Te1 Ag1 Dy 55.350(13) 2_564 6_554
Dy Ag1 Dy 101.812(18) 13_556 6_554
Dy Ag1 Dy 76.436(17) 6_454 6_554
Dy Ag1 Dy 165.97(4) 13_456 6_554
Te3 Ag1 Rb 157.36(4) 5_545 5_445
Te3 Ag1 Rb 92.35(3) 5_445 5_445
Te1 Ag1 Rb 61.31(2) 9_566 5_445
Te1 Ag1 Rb 61.31(2) 2_564 5_445
Dy Ag1 Rb 115.81(3) 13_556 5_445
Dy Ag1 Rb 76.735(17) 6_454 5_445
Dy Ag1 Rb 76.735(17) 13_456 5_445
Dy Ag1 Rb 115.81(3) 6_554 5_445
Te3 Ag1 Rb 92.35(3) 5_545 5_545
Te3 Ag1 Rb 157.36(4) 5_445 5_545
Te1 Ag1 Rb 61.31(2) 9_566 5_545
Te1 Ag1 Rb 61.31(2) 2_564 5_545
Dy Ag1 Rb 76.735(17) 13_556 5_545
Dy Ag1 Rb 115.81(3) 6_454 5_545
Dy Ag1 Rb 115.81(3) 13_456 5_545
Dy Ag1 Rb 76.735(17) 6_554 5_545
Rb Ag1 Rb 65.01(3) 5_445 5_545
Te2 Ag2 Te2 107.60(4) 6_464 6_564
Te2 Ag2 Te1 108.97(2) 6_464 10_556
Te2 Ag2 Te1 108.97(2) 6_564 10_556
Te2 Ag2 Te1 106.55(3) 6_464 2_574
Te2 Ag2 Te1 106.55(3) 6_564 2_574
Te1 Ag2 Te1 117.76(3) 10_556 2_574
Te2 Ag2 Ag2 126.151(19) 6_464 9_575
Te2 Ag2 Ag2 126.151(19) 6_564 9_575
Te1 Ag2 Ag2 59.34(3) 10_556 9_575
Te1 Ag2 Ag2 58.42(3) 2_574 9_575
Te2 Ag2 Dy 54.584(19) 6_464 14_456
Te2 Ag2 Dy 114.49(3) 6_564 14_456
Te1 Ag2 Dy 55.220(18) 10_556 14_456
Te1 Ag2 Dy 138.290(16) 2_574 14_456
Ag2 Ag2 Dy 100.17(3) 9_575 14_456
Te2 Ag2 Dy 114.49(3) 6_464 14_556
Te2 Ag2 Dy 54.584(19) 6_564 14_556
Te1 Ag2 Dy 55.220(18) 10_556 14_556
Te1 Ag2 Dy 138.290(16) 2_574 14_556
Ag2 Ag2 Dy 100.17(3) 9_575 14_556
Dy Ag2 Dy 76.04(2) 14_456 14_556

loop_
_geom_bond_atom_site_label_1
_geom_bond_atom_site_label_2
_geom_bond_distance
_geom_bond_site_symmetry_2
Dy Te3 3.0597(7) 9_566
Dy Te2 3.0739(9) 9_566
Dy Te1 3.1121(6) 5_545
Dy Te1 3.1121(6) 5_445
Dy Te2 3.1394(7) 5_445
Dy Te2 3.1394(7) 5_545
Dy Ag1 3.6631(6) 13_556
Dy Ag1 3.6631(6) 13_456
Dy Ag2 3.6795(8) 14_446
Dy Ag2 3.6795(9) 14_546
Te1 Ag2 2.8419(11) 10_556
Te1 Ag1 2.8602(10) 9_566
Te1 Ag2 2.8696(11) 2_575
Te1 Dy 3.1121(6) 5_455
Te1 Dy 3.1121(6) 5
Te2 Ag2 2.8083(7) 6_465
Te2 Ag2 2.8083(7) 6_565
Te2 Dy 3.0739(9) 9_566
Te2 Dy 3.1394(7) 5
Te2 Dy 3.1394(7) 5_455
Te3 Ag1 2.7617(10) 5_455
Te3 Ag1 2.7617(10) 5
Te3 Dy 3.0597(7) 9_566
Te3 Dy 3.0597(7) 2_564
Ag1 Te3 2.7617(10) 5_545
Ag1 Te3 2.7617(10) 5_445
Ag1 Te1 2.8602(10) 9_566
Ag1 Te1 2.8602(10) 2_564
Ag1 Dy 3.6631(6) 13_556
Ag1 Dy 3.6631(6) 6_454
Ag1 Dy 3.6631(6) 13_456
Ag1 Dy 3.6631(6) 6_554
Ag2 Te2 2.8083(7) 6_464
Ag2 Te2 2.8083(7) 6_564
Ag2 Te1 2.8419(11) 10_556
Ag2 Te1 2.8696(11) 2_574
Ag2 Ag2 2.9521(18) 9_575
Ag2 Dy 3.6795(8) 14_456
Ag2 Dy 3.6795(8) 14_556
